data_4002018
loop_
_publ_author_name
'Rivera, Jos\'e Mar\'ia'
'Reyes, Horacio'
'Cort\'es, Armando'
'Santillan, Rosa'
'Lacroix, Pascal G.'
'Lepetit, Christine'
'Nakatani, Keitaro'
'Farf\'an, Norberto'

_publ_contact_author
;     Jos\'e Norberto Farf\'an-Garc\'ia

      Departamento de Qu\'imica
      Centro de Investigaci\'on y de Estudios Avanzados
      del Instituto Polit\'ecnico Nacional
      Apartado Postal 14-740
      07000 M\'exico, D.F.
      M\'exico

;
_publ_section_title
;
 Second-Harmonic Generation within theP212121Space Group, in a Series of
 Chiral (Salicylaldiminato)tin Schiff Base Complexes
;
_journal_issue 5
_journal_name_full 'Chemistry of Materials'
_journal_page_first 1174
_journal_paper_doi 10.1021/cm051589+
_journal_volume 18
_journal_year 2006
_chemical_formula_sum 'C28 H32 N2 O3 S Sn'
_chemical_formula_weight 595.31
_chemical_melting_point 450.6(15)
_chemical_name_systematic
;
 2,2-diphenyl-5-(1-methylsufanyl)-(4&#x00B4;-diethylaminobenzo[h])-6-aza-1,3-dioxa-6-en-2-stannacyclononen-4-one
;
_space_group_IT_number 19
_symmetry_space_group_name_Hall 'P 2ac 2ab'
_symmetry_space_group_name_H-M 'P 21 21 21'
_atom_sites_solution_hydrogens geom
_atom_sites_solution_primary direct
_atom_sites_solution_secondary difmap
_audit_creation_method SHELXL-97
_cell_angle_alpha 90.00
_cell_angle_beta 90.00
_cell_angle_gamma 90.00
_cell_formula_units_Z 4
_cell_length_a 9.91760(10)
_cell_length_b 13.6235(2)
_cell_length_c 20.3957(4)
_cell_measurement_temperature 293(2)
_cell_volume 2755.71(7)
_computing_structure_refinement 'SHELXL-97 (Sheldrick, 1997)'
_diffrn_ambient_temperature 293(2)
_diffrn_measured_fraction_theta_full 0.995
_diffrn_measured_fraction_theta_max 0.995
_diffrn_radiation_monochromator graphite
_diffrn_radiation_source 'fine-focus sealed tube'
_diffrn_radiation_type MoK\a
_diffrn_radiation_wavelength 0.71073
_diffrn_reflns_av_R_equivalents 0.0422
_diffrn_reflns_av_sigmaI/netI 0.0373
_diffrn_reflns_limit_h_max 11
_diffrn_reflns_limit_h_min -12
_diffrn_reflns_limit_k_max 17
_diffrn_reflns_limit_k_min -17
_diffrn_reflns_limit_l_max 26
_diffrn_reflns_limit_l_min -24
_diffrn_reflns_number 21397
_diffrn_reflns_theta_full 27.49
_diffrn_reflns_theta_max 27.49
_diffrn_reflns_theta_min 3.63
_exptl_absorpt_coefficient_mu 1.034
_exptl_absorpt_correction_T_max 0.9068
_exptl_absorpt_correction_T_min 0.8270
_exptl_absorpt_process_details 'semi empirical correction through MULTISCAN procedure (PLATON)'
_exptl_crystal_colour Yellow
_exptl_crystal_density_diffrn 1.435
_exptl_crystal_density_method 'not measured'
_exptl_crystal_F_000 1216
_refine_diff_density_max 0.612
_refine_diff_density_min -0.559
_refine_diff_density_rms 0.062
_refine_ls_abs_structure_details 'Flack H D (1983), Acta Cryst. A39, 876-881'
_refine_ls_abs_structure_Flack -0.05(2)
_refine_ls_extinction_coef 0.0034(4)
_refine_ls_extinction_expression Fc^*^=kFc[1+0.001xFc^2^\l^3^/sin(2\q)]^-1/4^
_refine_ls_extinction_method SHELXL
_refine_ls_goodness_of_fit_ref 1.181
_refine_ls_hydrogen_treatment mixed
_refine_ls_matrix_type full
_refine_ls_number_parameters 433
_refine_ls_number_reflns 6226
_refine_ls_number_restraints 0
_refine_ls_restrained_S_all 1.181
_refine_ls_R_factor_all 0.0464
_refine_ls_R_factor_gt 0.0325
_refine_ls_shift/su_max 0.005
_refine_ls_shift/su_mean 0.000
_refine_ls_structure_factor_coef Fsqd
_refine_ls_weighting_details 'calc w=1/[\s^2^(Fo^2^)+(0.0331P)^2^+0.0000P] where P=(Fo^2^+2Fc^2^)/3'
_refine_ls_weighting_scheme calc
_refine_ls_wR_factor_gt 0.0655
_refine_ls_wR_factor_ref 0.0711
_reflns_number_gt 5320
_reflns_number_total 6226
_reflns_threshold_expression >2sigma(I)
_cod_data_source_file cm051589%2Bsi20050719_110854.cif
_cod_data_source_block compound6
_cod_depositor_comments
;
The following automatic conversions were performed:

'_chemical_melting_point' value '176-179 oC.' was changed to
'450.6(15)' - it was converted from degrees Celsius(C) to Kelvins(K),
the average value was taken and precision was estimated.

Automatic conversion script
Id: cif_fix_values 2281 2013-09-26 08:29:07Z andrius 
;
_cod_original_sg_symbol_H-M P212121
_cod_database_code 4002018

loop_
_symmetry_equiv_pos_as_xyz
'x, y, z'
'-x+1/2, -y, z+1/2'
'x+1/2, -y+1/2, -z'
'-x, y+1/2, -z+1/2'

loop_
_atom_site_label
_atom_site_type_symbol
_atom_site_fract_x
_atom_site_fract_y
_atom_site_fract_z
_atom_site_U_iso_or_equiv
_atom_site_adp_type
_atom_site_occupancy
_atom_site_symmetry_multiplicity
_atom_site_calc_flag
_atom_site_refinement_flags
S1 S 0.23015(14) 1.06536(9) 1.06491(6) 0.0760(3) Uani 1 1 d .
C16 C -0.0805(3) 1.0383(3) 0.96874(16) 0.0459(7) Uani 1 1 d .
C26 C 0.3053(4) 0.8699(3) 1.0702(2) 0.0580(10) Uani 1 1 d .
C21 C -0.0750(6) 1.1397(3) 0.9731(3) 0.0751(13) Uani 1 1 d .
C25 C 0.3342(6) 1.3885(4) 0.7559(4) 0.0858(16) Uani 1 1 d .
C27 C 0.2118(7) 0.9459(4) 1.1008(2) 0.0769(14) Uani 1 1 d .
C18 C -0.2823(5) 1.0425(5) 1.0335(3) 0.0903(15) Uani 1 1 d .
C19 C -0.2731(7) 1.1417(5) 1.0385(3) 0.099(2) Uani 1 1 d .
C17 C -0.1868(4) 0.9902(4) 0.9987(3) 0.0667(12) Uani 1 1 d .
C20 C -0.1720(8) 1.1897(4) 1.0084(4) 0.101(2) Uani 1 1 d .
C28 C 0.1218(9) 1.1343(6) 1.1180(4) 0.148(3) Uani 1 1 d .
H28A H 0.1210 1.2018 1.1045 0.222 Uiso 1 1 calc R
H28B H 0.1542 1.1298 1.1623 0.222 Uiso 1 1 calc R
H28C H 0.0319 1.1083 1.1157 0.222 Uiso 1 1 calc R
O1 O 0.1645(2) 1.08198(16) 0.88077(13) 0.0490(6) Uani 1 1 d .
H3 H 0.254(4) 1.191(3) 0.8009(19) 0.046(10) Uiso 1 1 d .
H7 H 0.449(3) 0.922(2) 0.9478(16) 0.034(9) Uiso 1 1 d .
H6 H 0.589(4) 1.016(3) 0.8808(19) 0.050(11) Uiso 1 1 d .
H27A H 0.231(5) 0.952(4) 1.147(3) 0.104(17) Uiso 1 1 d .
H11 H 0.075(5) 1.017(4) 0.776(2) 0.095(16) Uiso 1 1 d .
H18 H -0.347(5) 1.005(3) 1.057(2) 0.076(14) Uiso 1 1 d .
H27B H 0.131(7) 0.933(5) 1.099(3) 0.11(2) Uiso 1 1 d .
H26B H 0.391(4) 0.899(3) 1.069(2) 0.060(11) Uiso 1 1 d .
H26A H 0.309(5) 0.811(4) 1.096(3) 0.084(14) Uiso 1 1 d .
H5 H 0.657(5) 1.128(3) 0.801(2) 0.078(14) Uiso 1 1 d .
H17 H -0.197(8) 0.919(5) 0.995(3) 0.13(2) Uiso 1 1 d .
H8 H 0.333(4) 0.785(2) 0.9829(17) 0.034(9) Uiso 1 1 d .
H20 H -0.161(6) 1.256(5) 1.014(3) 0.095(18) Uiso 1 1 d .
H25A H 0.415(5) 1.434(4) 0.764(3) 0.095(16) Uiso 1 1 d .
H25B H 0.297(5) 1.371(4) 0.805(3) 0.081(14) Uiso 1 1 d .
H25C H 0.256(6) 1.424(4) 0.738(3) 0.092(18) Uiso 1 1 d .
H21 H 0.007(5) 1.172(3) 0.948(2) 0.081(15) Uiso 1 1 d .
H15 H 0.023(4) 0.756(3) 0.853(2) 0.058(14) Uiso 1 1 d .
H19 H -0.337(8) 1.173(5) 1.064(3) 0.14(3) Uiso 1 1 d .
H14 H 0.001(6) 0.678(4) 0.767(3) 0.100(19) Uiso 1 1 d .
H24A H 0.406(4) 1.319(3) 0.672(2) 0.052(11) Uiso 1 1 d .
H22B H 0.682(3) 1.248(2) 0.7443(19) 0.040(9) Uiso 1 1 d .
H24B H 0.286(5) 1.261(4) 0.713(2) 0.083(15) Uiso 1 1 d .
H22A H 0.617(4) 1.335(3) 0.701(2) 0.073(13) Uiso 1 1 d .
H23A H 0.566(7) 1.204(4) 0.622(3) 0.11(2) Uiso 1 1 d .
H23B H 0.723(7) 1.194(4) 0.637(3) 0.108(19) Uiso 1 1 d .
H13 H 0.023(7) 0.778(5) 0.668(4) 0.11(2) Uiso 1 1 d .
H23C H 0.646(6) 1.124(5) 0.674(3) 0.10(2) Uiso 1 1 d .
H12 H 0.055(7) 0.926(5) 0.658(4) 0.15(3) Uiso 1 1 d .
Sn1 Sn 0.07022(2) 0.958424(15) 0.917830(11) 0.03998(8) Uani 1 1 d .
C1 C 0.3967(3) 1.0291(2) 0.88656(15) 0.0369(7) Uani 1 1 d .
C6 C 0.5292(3) 1.0485(3) 0.86416(18) 0.0433(8) Uani 1 1 d .
N2 N 0.4787(3) 1.2427(2) 0.74269(18) 0.0535(8) Uani 1 1 d .
C4 C 0.4533(3) 1.1751(2) 0.79074(17) 0.0424(8) Uani 1 1 d .
N1 N 0.2634(3) 0.91665(18) 0.95342(13) 0.0353(6) Uani 1 1 d .
C5 C 0.5585(4) 1.1175(2) 0.81899(18) 0.0459(8) Uani 1 1 d .
C7 C 0.3785(3) 0.9515(2) 0.93171(15) 0.0373(7) Uani 1 1 d .
O3 O 0.1179(3) 0.70911(18) 1.03473(17) 0.0632(8) Uani 1 1 d .
C9 C 0.1291(4) 0.7851(2) 1.00325(18) 0.0416(8) Uani 1 1 d .
C11 C 0.0570(6) 0.9427(4) 0.7672(2) 0.0774(13) Uani 1 1 d .
C2 C 0.2926(3) 1.0894(2) 0.86090(16) 0.0374(7) Uani 1 1 d .
C3 C 0.3226(4) 1.1598(3) 0.81407(18) 0.0419(8) Uani 1 1 d .
C8 C 0.2665(3) 0.8359(2) 1.00147(18) 0.0407(8) Uani 1 1 d .
O2 O 0.0321(2) 0.82652(17) 0.97251(15) 0.0537(7) Uani 1 1 d .
C24 C 0.3688(5) 1.3011(3) 0.7143(3) 0.0650(12) Uani 1 1 d .
C22 C 0.6106(4) 1.2552(3) 0.7129(2) 0.0565(10) Uani 1 1 d .
C15 C 0.0235(4) 0.7890(4) 0.8192(3) 0.0656(12) Uani 1 1 d .
C10 C 0.0443(3) 0.8886(3) 0.8252(2) 0.0513(9) Uani 1 1 d .
C14 C 0.0142(5) 0.7441(5) 0.7586(4) 0.0910(18) Uani 1 1 d .
C13 C 0.0235(6) 0.7997(7) 0.7036(4) 0.103(3) Uani 1 1 d .
C23 C 0.6353(6) 1.1865(6) 0.6565(3) 0.0831(16) Uani 1 1 d .
C12 C 0.0455(7) 0.8975(6) 0.7072(3) 0.102(2) Uani 1 1 d .

loop_
_atom_site_aniso_label
_atom_site_aniso_U_11
_atom_site_aniso_U_22
_atom_site_aniso_U_33
_atom_site_aniso_U_23
_atom_site_aniso_U_13
_atom_site_aniso_U_12
S1 0.0922(8) 0.0726(7) 0.0633(7) -0.0202(5) -0.0022(6) 0.0149(6)
C16 0.0432(17) 0.0493(16) 0.0452(17) 0.0061(16) 0.0019(15) 0.005(2)
C26 0.060(2) 0.064(2) 0.050(3) 0.0226(19) -0.0113(19) -0.012(2)
C21 0.084(3) 0.051(2) 0.090(3) 0.012(2) 0.026(3) 0.012(2)
C25 0.072(3) 0.071(3) 0.115(5) 0.029(3) 0.008(3) 0.001(3)
C27 0.090(3) 0.095(3) 0.046(3) -0.011(2) 0.015(2) -0.033(3)
C18 0.058(3) 0.111(4) 0.101(4) 0.004(4) 0.029(3) 0.011(3)
C19 0.097(4) 0.107(5) 0.092(4) 0.009(4) 0.031(4) 0.049(4)
C17 0.046(2) 0.074(3) 0.080(3) 0.002(2) 0.019(2) -0.0024(19)
C20 0.130(6) 0.065(3) 0.109(5) 0.004(3) 0.030(4) 0.039(3)
C28 0.164(7) 0.183(7) 0.097(5) -0.071(5) 0.000(5) 0.068(6)
O1 0.0333(12) 0.0456(11) 0.0680(17) 0.0221(12) 0.0070(11) 0.0024(10)
Sn1 0.03281(11) 0.04015(11) 0.04697(13) 0.00928(10) 0.00253(10) 0.00080(9)
C1 0.0380(16) 0.0353(15) 0.0374(16) 0.0015(14) 0.0040(12) 0.0016(13)
C6 0.0357(16) 0.0444(17) 0.050(2) 0.0054(17) 0.0016(14) 0.0053(16)
N2 0.0482(17) 0.0597(17) 0.0527(19) 0.0182(16) 0.0077(15) -0.0101(13)
C4 0.047(2) 0.0397(15) 0.0409(18) 0.0038(14) 0.0041(15) -0.0063(15)
N1 0.0371(14) 0.0332(11) 0.0357(15) 0.0041(11) 0.0006(11) 0.0020(10)
C5 0.0387(18) 0.0469(17) 0.052(2) 0.0060(15) 0.0074(17) -0.0064(16)
C7 0.0323(14) 0.0371(14) 0.0425(18) 0.0037(15) -0.0013(13) 0.0076(14)
O3 0.0600(16) 0.0437(13) 0.086(2) 0.0258(14) 0.0007(15) -0.0064(12)
C9 0.0447(18) 0.0346(15) 0.045(2) 0.0073(15) 0.0048(16) 0.0024(14)
C11 0.080(3) 0.098(4) 0.054(3) 0.004(2) -0.006(2) -0.007(3)
C2 0.0380(17) 0.0344(14) 0.0399(18) 0.0007(13) 0.0040(14) -0.0047(14)
C3 0.0392(18) 0.0422(17) 0.044(2) 0.0118(15) -0.0014(15) 0.0013(15)
C8 0.0372(17) 0.0354(15) 0.049(2) 0.0120(15) 0.0037(15) 0.0043(13)
O2 0.0418(13) 0.0474(12) 0.0720(18) 0.0195(13) 0.0010(12) -0.0050(10)
C24 0.063(3) 0.069(3) 0.062(3) 0.030(2) -0.002(2) -0.009(2)
C22 0.049(2) 0.065(2) 0.056(2) 0.015(2) 0.0082(18) -0.0173(18)
C15 0.052(2) 0.069(3) 0.076(3) -0.007(3) -0.004(2) -0.009(2)
C10 0.0373(19) 0.061(2) 0.055(2) -0.0010(18) -0.0015(16) -0.0012(16)
C14 0.065(3) 0.095(4) 0.113(6) -0.038(4) -0.008(3) -0.011(3)
C13 0.072(3) 0.160(7) 0.077(5) -0.051(5) -0.005(3) -0.014(4)
C23 0.065(3) 0.117(5) 0.067(3) -0.011(3) 0.015(3) -0.022(3)
C12 0.095(4) 0.163(6) 0.049(3) -0.003(4) 0.002(3) -0.027(4)

loop_
_atom_type_symbol
_atom_type_description
_atom_type_scat_dispersion_real
_atom_type_scat_dispersion_imag
_atom_type_scat_source
C C 0.0033 0.0016 'International Tables Vol C Tables 4.2.6.8 and 6.1.1.4'
H H 0.0000 0.0000 'International Tables Vol C Tables 4.2.6.8 and 6.1.1.4'
N N 0.0061 0.0033 'International Tables Vol C Tables 4.2.6.8 and 6.1.1.4'
O O 0.0106 0.0060 'International Tables Vol C Tables 4.2.6.8 and 6.1.1.4'
S S 0.1246 0.1234 'International Tables Vol C Tables 4.2.6.8 and 6.1.1.4'
Sn Sn -0.6537 1.4246 'International Tables Vol C Tables 4.2.6.8 and 6.1.1.4'

loop_
_geom_angle_atom_site_label_1
_geom_angle_atom_site_label_2
_geom_angle_atom_site_label_3
_geom_angle
C27 S1 C28 99.7(4)
C17 C16 C21 118.3(4)
C17 C16 Sn1 120.7(3)
C21 C16 Sn1 121.1(3)
C27 C26 C8 115.5(4)
C20 C21 C16 119.9(5)
C26 C27 S1 112.8(3)
C19 C18 C17 120.4(5)
C20 C19 C18 119.9(5)
C18 C17 C16 120.3(5)
C19 C20 C21 121.1(6)
C2 O1 Sn1 126.99(19)
O1 Sn1 C16 94.58(11)
O1 Sn1 N1 86.29(9)
C16 Sn1 N1 127.25(12)
O1 Sn1 C10 95.39(13)
C16 Sn1 C10 125.33(13)
N1 Sn1 C10 106.97(12)
O1 Sn1 O2 161.78(10)
C16 Sn1 O2 92.93(12)
N1 Sn1 O2 75.98(9)
C10 Sn1 O2 93.75(13)
C7 C1 C6 117.9(3)
C7 C1 C2 125.5(3)
C6 C1 C2 116.6(3)
C5 C6 C1 123.4(3)
C4 N2 C22 123.0(3)
C4 N2 C24 120.7(3)
C22 N2 C24 116.1(3)
N2 C4 C3 121.0(3)
N2 C4 C5 121.6(3)
C3 C4 C5 117.3(3)
C7 N1 C8 118.4(3)
C7 N1 Sn1 124.8(2)
C8 N1 Sn1 116.5(2)
C6 C5 C4 120.1(3)
N1 C7 C1 126.9(3)
O3 C9 O2 124.2(3)
O3 C9 C8 118.4(3)
O2 C9 C8 117.3(3)
C12 C11 C10 120.7(5)
O1 C2 C3 117.7(3)
O1 C2 C1 122.4(3)
C3 C2 C1 119.9(3)
C2 C3 C4 122.5(3)
N1 C8 C26 112.9(3)
N1 C8 C9 109.6(3)
C26 C8 C9 109.9(3)
C9 O2 Sn1 119.4(2)
N2 C24 C25 112.2(4)
N2 C22 C23 113.2(4)
C10 C15 C14 121.7(6)
C15 C10 C11 117.1(4)
C15 C10 Sn1 122.5(4)
C11 C10 Sn1 120.3(3)
C13 C14 C15 119.2(6)
C14 C13 C12 121.1(6)
C13 C12 C11 120.2(6)

loop_
_geom_bond_atom_site_label_1
_geom_bond_atom_site_label_2
_geom_bond_distance
S1 C27 1.793(6)
S1 C28 1.792(6)
C16 C17 1.385(6)
C16 C21 1.385(5)
C16 Sn1 2.120(3)
C26 C27 1.524(7)
C26 C8 1.525(6)
C21 C20 1.380(8)
C25 C24 1.501(8)
C18 C19 1.358(9)
C18 C17 1.381(7)
C19 C20 1.346(10)
O1 C2 1.337(4)
O1 Sn1 2.069(2)
Sn1 N1 2.127(3)
Sn1 C10 2.130(4)
Sn1 O2 2.148(2)
C1 C7 1.413(4)
C1 C6 1.417(4)
C1 C2 1.420(5)
C6 C5 1.347(5)
N2 C4 1.368(5)
N2 C22 1.453(5)
N2 C24 1.468(5)
C4 C3 1.396(5)
C4 C5 1.428(5)
N1 C7 1.313(4)
N1 C8 1.474(4)
O3 C9 1.223(4)
C9 O2 1.280(4)
C9 C8 1.529(5)
C11 C12 1.373(8)
C11 C10 1.400(6)
C2 C3 1.386(5)
C22 C23 1.502(8)
C15 C10 1.378(6)
C15 C14 1.382(8)
C14 C13 1.356(10)
C13 C12 1.352(10)

loop_
_geom_torsion_atom_site_label_1
_geom_torsion_atom_site_label_2
_geom_torsion_atom_site_label_3
_geom_torsion_atom_site_label_4
_geom_torsion
C17 C16 C21 C20 2.0(8)
Sn1 C16 C21 C20 -177.8(5)
C8 C26 C27 S1 -73.2(5)
C28 S1 C27 C26 -174.1(4)
C17 C18 C19 C20 1.3(11)
C19 C18 C17 C16 0.2(9)
C21 C16 C17 C18 -1.8(7)
Sn1 C16 C17 C18 178.0(4)
C18 C19 C20 C21 -1.2(12)
C16 C21 C20 C19 -0.5(11)
C2 O1 Sn1 C16 156.7(3)
C2 O1 Sn1 N1 29.6(3)
C2 O1 Sn1 C10 -77.2(3)
C2 O1 Sn1 O2 42.6(5)
C17 C16 Sn1 O1 172.8(3)
C21 C16 Sn1 O1 -7.4(4)
C17 C16 Sn1 N1 -98.4(4)
C21 C16 Sn1 N1 81.4(4)
C17 C16 Sn1 C10 72.9(4)
C21 C16 Sn1 C10 -107.3(4)
C17 C16 Sn1 O2 -23.8(3)
C21 C16 Sn1 O2 156.0(4)
C7 C1 C6 C5 176.9(3)
C2 C1 C6 C5 -2.5(5)
C22 N2 C4 C3 -174.5(4)
C24 N2 C4 C3 0.0(6)
C22 N2 C4 C5 5.5(6)
C24 N2 C4 C5 180.0(4)
O1 Sn1 N1 C7 -19.2(3)
C16 Sn1 N1 C7 -112.1(3)
C10 Sn1 N1 C7 75.3(3)
O2 Sn1 N1 C7 165.0(3)
O1 Sn1 N1 C8 166.9(2)
C16 Sn1 N1 C8 73.9(3)
C10 Sn1 N1 C8 -98.6(2)
O2 Sn1 N1 C8 -9.0(2)
C1 C6 C5 C4 -0.4(6)
N2 C4 C5 C6 -177.1(3)
C3 C4 C5 C6 2.9(5)
C8 N1 C7 C1 -179.1(3)
Sn1 N1 C7 C1 7.0(5)
C6 C1 C7 N1 -173.4(3)
C2 C1 C7 N1 6.1(5)
Sn1 O1 C2 C3 153.4(3)
Sn1 O1 C2 C1 -27.3(5)
C7 C1 C2 O1 4.2(5)
C6 C1 C2 O1 -176.3(3)
C7 C1 C2 C3 -176.5(3)
C6 C1 C2 C3 2.9(5)
O1 C2 C3 C4 178.8(3)
C1 C2 C3 C4 -0.5(5)
N2 C4 C3 C2 177.5(3)
C5 C4 C3 C2 -2.5(5)
C7 N1 C8 C26 75.4(4)
Sn1 N1 C8 C26 -110.3(3)
C7 N1 C8 C9 -161.8(3)
Sn1 N1 C8 C9 12.6(3)
C27 C26 C8 N1 60.1(4)
C27 C26 C8 C9 -62.6(4)
O3 C9 C8 N1 171.5(3)
O2 C9 C8 N1 -9.9(4)
O3 C9 C8 C26 -63.8(4)
O2 C9 C8 C26 114.7(4)
O3 C9 O2 Sn1 -178.7(3)
C8 C9 O2 Sn1 2.8(4)
O1 Sn1 O2 C9 -10.1(5)
C16 Sn1 O2 C9 -124.4(3)
N1 Sn1 O2 C9 3.3(3)
C10 Sn1 O2 C9 109.9(3)
C4 N2 C24 C25 82.4(5)
C22 N2 C24 C25 -102.7(5)
C4 N2 C22 C23 85.9(6)
C24 N2 C22 C23 -88.9(5)
C14 C15 C10 C11 -0.6(7)
C14 C15 C10 Sn1 -176.4(4)
C12 C11 C10 C15 1.6(7)
C12 C11 C10 Sn1 177.5(5)
O1 Sn1 C10 C15 159.3(3)
C16 Sn1 C10 C15 -101.2(3)
N1 Sn1 C10 C15 71.6(3)
O2 Sn1 C10 C15 -4.9(3)
O1 Sn1 C10 C11 -16.4(4)
C16 Sn1 C10 C11 83.1(4)
N1 Sn1 C10 C11 -104.1(4)
O2 Sn1 C10 C11 179.4(3)
C10 C15 C14 C13 -1.1(8)
C15 C14 C13 C12 1.9(9)
C14 C13 C12 C11 -1.0(10)
C10 C11 C12 C13 -0.8(10)
